data_7212291
loop_
_publ_author_name
'Krishnaswamy, Shobhana'
'Gonnade, Rajesh G.'
'Shashidhar, Mysore S.'
'Bhadbhade, Mohan M.'

_publ_section_title
;
 Helical self-assembly of molecules in pseudopolymorphs of racemic
 2,6-di-O-(4-halobenzoyl)-myo-inositol 1,3,5-orthoformates: clues for the
 construction of molecular assemblies for intermolecular acyl transfer
 reaction
;
_journal_issue 12
_journal_name_full CrystEngComm
_journal_page_first 4184
_journal_paper_doi 10.1039/b924482d
_journal_volume 12
_journal_year 2010
_chemical_formula_moiety 'C21 H16 Br2 O8 , C4 H8 O'
_chemical_formula_sum 'C25 H24 Br2 O9'
_chemical_formula_weight 628.26
_chemical_name_common
;2,6-di-O-p-bromobenzoyl-myo-inositol 1,3,5-orthoformate
tetrahydrofuran solvate
;
_chemical_name_systematic
;
2,6-di-O-p-bromobenzoyl-myo-inositol 1,3,5-orthoformate
tetrahydrofuran solvate
;
_space_group_IT_number 14
_symmetry_cell_setting monoclinic
_symmetry_space_group_name_Hall '-P 2yn'
_symmetry_space_group_name_H-M 'P 1 21/n 1'
_atom_sites_solution_hydrogens geom
_atom_sites_solution_primary direct
_atom_sites_solution_secondary difmap
_audit_creation_method SHELXL-97
_cell_angle_alpha 90.00
_cell_angle_beta 102.436(4)
_cell_angle_gamma 90.00
_cell_formula_units_Z 4
_cell_length_a 13.181(4)
_cell_length_b 10.046(3)
_cell_length_c 18.813(5)
_cell_measurement_reflns_used 6686
_cell_measurement_temperature 133(2)
_cell_measurement_theta_max 27.45
_cell_measurement_theta_min 2.12
_cell_volume 2432.7(12)
_computing_cell_refinement 'BRUKER SAINT'
_computing_data_collection 'BRUKER SMART'
_computing_data_reduction 'BRUKER SAINT'
_computing_molecular_graphics 'SHELXTL, Ortep32, mercury 1.4.1'
_computing_publication_material 'SHELXTL, Platon'
_computing_structure_refinement 'SHELXL-97 (Sheldrick, 1997)'
_computing_structure_solution 'SHELXS-97 (Sheldrick, 1990)'
_diffrn_ambient_temperature 133(2)
_diffrn_measured_fraction_theta_full 0.996
_diffrn_measured_fraction_theta_max 0.996
_diffrn_measurement_device 'Bruker Smart APEX'
_diffrn_measurement_device_type 'CCD Area Detector'
_diffrn_measurement_method 'Phi and Omega Scan'
_diffrn_radiation_monochromator graphite
_diffrn_radiation_source 'fine-focus sealed tube'
_diffrn_radiation_type MoK\a
_diffrn_radiation_wavelength 0.71073
_diffrn_reflns_av_R_equivalents 0.0776
_diffrn_reflns_av_sigmaI/netI 0.1035
_diffrn_reflns_limit_h_max 15
_diffrn_reflns_limit_h_min -15
_diffrn_reflns_limit_k_max 11
_diffrn_reflns_limit_k_min -11
_diffrn_reflns_limit_l_max 22
_diffrn_reflns_limit_l_min -22
_diffrn_reflns_number 15536
_diffrn_reflns_theta_full 24.99
_diffrn_reflns_theta_max 24.99
_diffrn_reflns_theta_min 2.93
_exptl_absorpt_coefficient_mu 3.386
_exptl_absorpt_correction_T_max 0.5762
_exptl_absorpt_correction_T_min 0.2593
_exptl_absorpt_correction_type multi-scan
_exptl_absorpt_process_details 'bruker sadabs'
_exptl_crystal_colour colorless
_exptl_crystal_density_diffrn 1.715
_exptl_crystal_density_method 'not measured'
_exptl_crystal_description plate
_exptl_crystal_F_000 1264
_exptl_crystal_size_max 0.55
_exptl_crystal_size_mid 0.37
_exptl_crystal_size_min 0.18
_refine_diff_density_max 0.989
_refine_diff_density_min -1.045
_refine_diff_density_rms 0.171
_refine_ls_extinction_method none
_refine_ls_goodness_of_fit_ref 1.082
_refine_ls_hydrogen_treatment mixed
_refine_ls_matrix_type full
_refine_ls_number_parameters 374
_refine_ls_number_reflns 4268
_refine_ls_number_restraints 150
_refine_ls_restrained_S_all 1.069
_refine_ls_R_factor_all 0.0751
_refine_ls_R_factor_gt 0.0690
_refine_ls_shift/su_max 0.000
_refine_ls_shift/su_mean 0.000
_refine_ls_structure_factor_coef Fsqd
_refine_ls_weighting_details 'calc w=1/[\s^2^(Fo^2^)+(0.1216P)^2^+0.4397P] where P=(Fo^2^+2Fc^2^)/3'
_refine_ls_weighting_scheme calc
_refine_ls_wR_factor_gt 0.1833
_refine_ls_wR_factor_ref 0.1914
_reflns_number_gt 3714
_reflns_number_total 4268
_reflns_threshold_expression >2sigma(I)
_cod_data_source_file b924482d.txt
_cod_data_source_block 2E
_cod_original_cell_volume 2432.7(11)
_cod_original_sg_symbol_H-M 'P(2) 1/n'
_cod_database_code 7212291

loop_
_symmetry_equiv_pos_as_xyz
'x, y, z'
'-x+1/2, y+1/2, -z+1/2'
'-x, -y, -z'
'x-1/2, -y-1/2, z-1/2'

loop_
_atom_site_label
_atom_site_type_symbol
_atom_site_fract_x
_atom_site_fract_y
_atom_site_fract_z
_atom_site_U_iso_or_equiv
_atom_site_adp_type
_atom_site_occupancy
_atom_site_symmetry_multiplicity
_atom_site_calc_flag
_atom_site_refinement_flags
_atom_site_disorder_assembly
_atom_site_disorder_group
Br1 Br 0.03896(4) 1.20508(4) -0.20300(2) 0.0319(2) Uani 1 1 d . . .
Br2 Br -0.12721(12) 0.71945(15) 0.48614(8) 0.0401(4) Uani 0.50 1 d P A 1
Br2' Br -0.10965(13) 0.6630(2) 0.50752(9) 0.0540(5) Uani 0.50 1 d P A 2
O1 O 0.1479(2) 0.4440(3) 0.04181(15) 0.0297(7) Uani 1 1 d . . .
O2 O 0.1408(2) 0.7256(3) 0.05685(14) 0.0243(6) Uani 1 1 d . . .
O3 O 0.3107(2) 0.5407(3) 0.07461(15) 0.0289(7) Uani 1 1 d . . .
O4 O 0.2953(3) 0.5932(3) 0.26268(15) 0.0305(7) Uani 1 1 d . . .
O5 O 0.2791(3) 0.3352(3) 0.12156(16) 0.0328(7) Uani 1 1 d . . .
O6 O 0.0981(3) 0.4682(3) 0.22534(15) 0.0328(7) Uani 1 1 d . . .
O7 O 0.1954(2) 0.8996(3) 0.12901(14) 0.0294(7) Uani 1 1 d . . .
O8 O -0.0207(4) 0.3089(4) 0.2180(3) 0.0727(15) Uani 1 1 d . . .
C1 C 0.1119(3) 0.5087(4) 0.0999(2) 0.0251(9) Uani 1 1 d . . .
H1 H 0.0355 0.5257 0.0851 0.030 Uiso 1 1 calc R . .
C2 C 0.1698(3) 0.6394(4) 0.1196(2) 0.0217(8) Uani 1 1 d . . .
H2 H 0.1500 0.6806 0.1630 0.026 Uiso 1 1 calc R . .
C3 C 0.2860(3) 0.6106(4) 0.1352(2) 0.0245(8) Uani 1 1 d . . .
H3 H 0.3261 0.6957 0.1436 0.029 Uiso 1 1 calc R . .
C4 C 0.3148(3) 0.5210(4) 0.2027(2) 0.0270(9) Uani 1 1 d . . .
H4 H 0.3905 0.4991 0.2116 0.032 Uiso 1 1 calc R . .
C5 C 0.2518(4) 0.3925(4) 0.1857(2) 0.0290(9) Uani 1 1 d . . .
H5 H 0.2699 0.3293 0.2276 0.035 Uiso 1 1 calc R . .
C6 C 0.1348(3) 0.4130(4) 0.1649(2) 0.0257(9) Uani 1 1 d . . .
H6 H 0.0997 0.3258 0.1507 0.031 Uiso 1 1 calc R . .
C7 C 0.2553(4) 0.4216(4) 0.0616(2) 0.0301(9) Uani 1 1 d . . .
H7 H 0.2766 0.3765 0.0197 0.036 Uiso 1 1 calc R . .
C8 C 0.1596(3) 0.8561(4) 0.0695(2) 0.0215(8) Uani 1 1 d . . .
C9 C 0.1291(3) 0.9377(4) 0.0025(2) 0.0205(8) Uani 1 1 d . . .
C10 C 0.1407(3) 1.0746(4) 0.0084(2) 0.0255(9) Uani 1 1 d . . .
H10 H 0.1670 1.1138 0.0546 0.031 Uiso 1 1 calc R . .
C11 C 0.1141(3) 1.1545(4) -0.0527(2) 0.0258(9) Uani 1 1 d . . .
H11 H 0.1213 1.2485 -0.0488 0.031 Uiso 1 1 calc R . .
C12 C 0.0770(3) 1.0949(4) -0.1193(2) 0.0237(8) Uani 1 1 d . . .
C13 C 0.0649(3) 0.9593(4) -0.1268(2) 0.0286(9) Uani 1 1 d . . .
H13 H 0.0393 0.9207 -0.1733 0.034 Uiso 1 1 calc R . .
C14 C 0.0909(3) 0.8799(4) -0.0652(2) 0.0263(9) Uani 1 1 d . . .
H14 H 0.0827 0.7860 -0.0693 0.032 Uiso 1 1 calc R . .
C15 C 0.0206(3) 0.4049(4) 0.2471(2) 0.0300(9) Uani 1 1 d . . .
C16 C -0.0081(3) 0.4721(4) 0.3103(2) 0.0283(9) Uani 1 1 d . A .
C17 C -0.0953(4) 0.4297(5) 0.3328(3) 0.0411(11) Uani 1 1 d . . .
H17 H -0.1333 0.3559 0.3093 0.049 Uiso 1 1 calc R . .
C18 C -0.1286(4) 0.4926(7) 0.3892(3) 0.0534(15) Uani 1 1 d . A .
H18 H -0.1893 0.4640 0.4043 0.064 Uiso 1 1 calc R . .
C19 C -0.0706(4) 0.5982(6) 0.4226(3) 0.0510(14) Uani 1 1 d . . .
C20 C 0.0173(4) 0.6417(6) 0.4021(3) 0.0486(14) Uani 1 1 d . A .
H20 H 0.0558 0.7142 0.4267 0.058 Uiso 1 1 calc R . .
C21 C 0.0496(4) 0.5789(4) 0.3452(2) 0.0328(10) Uani 1 1 d . . .
H21 H 0.1103 0.6083 0.3301 0.039 Uiso 1 1 calc R A .
H4A H 0.303(5) 0.545(8) 0.298(4) 0.08(2) Uiso 1 1 d . . .
O9 O 0.7116(4) 0.6307(4) 0.1030(2) 0.0624(11) Uani 1 1 d . C .
C22 C 0.7649(5) 0.5212(7) 0.1379(4) 0.0659(16) Uani 1 1 d U . .
H22A H 0.8344 0.5455 0.1669 0.079 Uiso 1 1 calc R B 1
H22B H 0.7717 0.4490 0.1034 0.079 Uiso 1 1 calc R B 1
C23 C 0.6874(16) 0.484(2) 0.1871(11) 0.066(3) Uani 0.40 1 d PU C 1
H23A H 0.6801 0.3866 0.1909 0.079 Uiso 0.40 1 calc PR C 1
H23B H 0.7098 0.5224 0.2365 0.079 Uiso 0.40 1 calc PR C 1
C24 C 0.586(2) 0.549(2) 0.1457(16) 0.066(3) Uani 0.40 1 d PU C 1
H24A H 0.5299 0.4809 0.1336 0.079 Uiso 0.40 1 calc PR C 1
H24B H 0.5627 0.6189 0.1756 0.079 Uiso 0.40 1 calc PR C 1
C23' C 0.6970(16) 0.434(2) 0.1718(13) 0.063(3) Uani 0.40 1 d PU C 2
H23C H 0.7190 0.4339 0.2256 0.076 Uiso 0.40 1 calc PR C 2
H23D H 0.6958 0.3416 0.1536 0.076 Uiso 0.40 1 calc PR C 2
C24' C 0.5901(19) 0.504(2) 0.1459(16) 0.061(3) Uani 0.40 1 d PU C 2
H24C H 0.5353 0.4379 0.1264 0.073 Uiso 0.40 1 calc PR C 2
H24D H 0.5701 0.5525 0.1865 0.073 Uiso 0.40 1 calc PR C 2
C23" C 0.702(3) 0.401(4) 0.132(2) 0.064(3) Uani 0.20 1 d PU C 3
H23E H 0.7210 0.3397 0.0956 0.077 Uiso 0.20 1 calc PR C 3
H23F H 0.7125 0.3552 0.1792 0.077 Uiso 0.20 1 calc PR C 3
C24" C 0.597(2) 0.443(3) 0.109(2) 0.061(3) Uani 0.20 1 d PU C 3
H24E H 0.5592 0.4339 0.1486 0.073 Uiso 0.20 1 calc PR C 3
H24F H 0.5606 0.3908 0.0663 0.073 Uiso 0.20 1 calc PR C 3
C25 C 0.6059(6) 0.5989(8) 0.0870(4) 0.0758(18) Uani 1 1 d U . .
H25A H 0.5636 0.6797 0.0724 0.091 Uiso 1 1 calc R C 1
H25B H 0.5904 0.5336 0.0466 0.091 Uiso 1 1 calc R C 1

loop_
_atom_site_aniso_label
_atom_site_aniso_U_11
_atom_site_aniso_U_22
_atom_site_aniso_U_33
_atom_site_aniso_U_23
_atom_site_aniso_U_13
_atom_site_aniso_U_12
Br1 0.0441(4) 0.0272(3) 0.0216(3) 0.00714(15) 0.0011(2) -0.00019(16)
Br2 0.0423(8) 0.0484(8) 0.0351(8) -0.0128(6) 0.0204(6) -0.0048(6)
Br2' 0.0474(8) 0.0807(13) 0.0407(9) -0.0167(8) 0.0244(6) -0.0032(8)
O1 0.0430(18) 0.0263(15) 0.0202(14) -0.0049(11) 0.0076(12) -0.0018(13)
O2 0.0366(17) 0.0201(14) 0.0152(13) -0.0015(10) 0.0034(12) -0.0009(11)
O3 0.0358(16) 0.0315(15) 0.0215(14) 0.0025(12) 0.0106(12) 0.0022(12)
O4 0.0504(19) 0.0230(15) 0.0165(14) 0.0034(12) 0.0036(13) 0.0008(13)
O5 0.052(2) 0.0210(14) 0.0264(15) 0.0022(12) 0.0119(13) 0.0096(14)
O6 0.0523(19) 0.0250(15) 0.0255(15) -0.0043(12) 0.0184(13) -0.0093(13)
O7 0.0467(18) 0.0227(14) 0.0170(14) -0.0005(11) 0.0025(12) -0.0018(12)
O8 0.075(3) 0.066(3) 0.093(3) -0.056(3) 0.054(3) -0.042(2)
C1 0.034(2) 0.024(2) 0.0180(19) -0.0040(16) 0.0081(16) -0.0031(17)
C2 0.032(2) 0.020(2) 0.0136(17) 0.0026(15) 0.0055(14) 0.0034(16)
C3 0.031(2) 0.0225(19) 0.0206(19) 0.0011(16) 0.0059(16) 0.0005(16)
C4 0.034(2) 0.025(2) 0.0199(19) 0.0029(16) 0.0018(16) 0.0043(17)
C5 0.052(3) 0.0197(19) 0.0173(18) 0.0038(16) 0.0109(17) 0.0050(18)
C6 0.045(2) 0.0143(18) 0.0211(19) -0.0018(15) 0.0132(17) -0.0036(16)
C7 0.047(3) 0.023(2) 0.022(2) -0.0047(16) 0.0116(18) 0.0059(18)
C8 0.027(2) 0.020(2) 0.0178(19) -0.0018(15) 0.0056(15) 0.0020(15)
C9 0.026(2) 0.0187(18) 0.0167(19) 0.0019(14) 0.0045(15) 0.0030(15)
C10 0.031(2) 0.027(2) 0.0167(19) -0.0046(16) 0.0012(16) 0.0002(17)
C11 0.034(2) 0.018(2) 0.024(2) 0.0003(16) 0.0049(16) 0.0012(16)
C12 0.028(2) 0.025(2) 0.0179(19) 0.0040(15) 0.0039(15) 0.0016(16)
C13 0.038(2) 0.025(2) 0.0199(19) -0.0023(16) -0.0010(17) 0.0004(17)
C14 0.035(2) 0.0165(18) 0.025(2) -0.0007(16) 0.0000(17) -0.0007(16)
C15 0.032(2) 0.028(2) 0.030(2) -0.0020(18) 0.0065(18) -0.0029(18)
C16 0.034(2) 0.028(2) 0.022(2) -0.0028(17) 0.0052(17) -0.0022(17)
C17 0.038(3) 0.046(3) 0.041(3) -0.012(2) 0.012(2) -0.013(2)
C18 0.034(3) 0.086(4) 0.045(3) -0.015(3) 0.019(2) -0.017(3)
C19 0.041(3) 0.082(4) 0.036(3) -0.031(3) 0.020(2) -0.018(3)
C20 0.036(3) 0.067(4) 0.046(3) -0.030(3) 0.018(2) -0.019(2)
C21 0.035(2) 0.038(2) 0.028(2) -0.0079(19) 0.0140(18) -0.0088(19)
O9 0.072(3) 0.062(3) 0.050(2) 0.0087(19) 0.0063(19) -0.015(2)
C22 0.046(3) 0.068(3) 0.081(4) 0.012(3) 0.009(3) -0.008(3)
C23 0.059(5) 0.071(6) 0.068(5) 0.017(5) 0.015(4) 0.000(5)
C24 0.060(5) 0.073(6) 0.066(5) 0.004(6) 0.014(4) 0.004(6)
C23' 0.059(5) 0.065(5) 0.065(5) 0.016(5) 0.014(5) 0.000(5)
C24' 0.058(4) 0.065(6) 0.062(5) 0.015(5) 0.017(4) 0.000(5)
C23" 0.057(5) 0.065(6) 0.070(6) 0.007(6) 0.013(5) 0.003(5)
C24" 0.055(5) 0.064(6) 0.065(5) 0.006(5) 0.015(5) 0.004(5)
C25 0.065(4) 0.074(4) 0.084(4) 0.002(3) 0.005(3) 0.009(3)

loop_
_atom_type_symbol
_atom_type_description
_atom_type_scat_dispersion_real
_atom_type_scat_dispersion_imag
_atom_type_scat_source
C C 0.0033 0.0016 'International Tables Vol C Tables 4.2.6.8 and 6.1.1.4'
H H 0.0000 0.0000 'International Tables Vol C Tables 4.2.6.8 and 6.1.1.4'
O O 0.0106 0.0060 'International Tables Vol C Tables 4.2.6.8 and 6.1.1.4'
Br Br -0.2901 2.4595 'International Tables Vol C Tables 4.2.6.8 and 6.1.1.4'

loop_
_geom_angle_atom_site_label_1
_geom_angle_atom_site_label_2
_geom_angle_atom_site_label_3
_geom_angle
C7 O1 C1 110.5(3)
C8 O2 C2 115.6(3)
C7 O3 C3 111.1(3)
C4 O4 H4A 110(5)
C7 O5 C5 111.8(3)
C15 O6 C6 117.8(3)
O1 C1 C2 110.2(3)
O1 C1 C6 106.4(3)
C2 C1 C6 110.1(3)
O1 C1 H1 110.0
C2 C1 H1 110.0
C6 C1 H1 110.0
O2 C2 C1 106.7(3)
O2 C2 C3 110.4(3)
C1 C2 C3 108.2(3)
O2 C2 H2 110.5
C1 C2 H2 110.5
C3 C2 H2 110.5
O3 C3 C2 109.3(3)
O3 C3 C4 108.2(3)
C2 C3 C4 109.3(3)
O3 C3 H3 110.0
C2 C3 H3 110.0
C4 C3 H3 110.0
O4 C4 C5 114.6(4)
O4 C4 C3 107.8(3)
C5 C4 C3 107.1(3)
O4 C4 H4 109.1
C5 C4 H4 109.1
C3 C4 H4 109.1
O5 C5 C6 105.0(3)
O5 C5 C4 106.8(3)
C6 C5 C4 114.4(3)
O5 C5 H5 110.1
C6 C5 H5 110.1
C4 C5 H5 110.1
O6 C6 C5 110.1(3)
O6 C6 C1 110.3(3)
C5 C6 C1 107.7(3)
O6 C6 H6 109.6
C5 C6 H6 109.6
C1 C6 H6 109.6
O3 C7 O1 111.6(3)
O3 C7 O5 111.8(3)
O1 C7 O5 110.5(4)
O3 C7 H7 107.6
O1 C7 H7 107.6
O5 C7 H7 107.6
O7 C8 O2 122.8(3)
O7 C8 C9 124.8(3)
O2 C8 C9 112.4(3)
C10 C9 C14 119.9(3)
C10 C9 C8 118.4(3)
C14 C9 C8 121.7(3)
C11 C10 C9 120.4(4)
C11 C10 H10 119.8
C9 C10 H10 119.8
C12 C11 C10 118.6(4)
C12 C11 H11 120.7
C10 C11 H11 120.7
C13 C12 C11 122.2(4)
C13 C12 Br1 119.2(3)
C11 C12 Br1 118.6(3)
C12 C13 C14 118.8(4)
C12 C13 H13 120.6
C14 C13 H13 120.6
C13 C14 C9 120.0(4)
C13 C14 H14 120.0
C9 C14 H14 120.0
O8 C15 O6 123.5(4)
O8 C15 C16 124.7(4)
O6 C15 C16 111.8(3)
C17 C16 C21 120.0(4)
C17 C16 C15 118.7(4)
C21 C16 C15 121.2(4)
C16 C17 C18 121.3(4)
C16 C17 H17 119.4
C18 C17 H17 119.4
C19 C18 C17 117.7(5)
C19 C18 H18 121.2
C17 C18 H18 121.2
C20 C19 C18 122.5(5)
C20 C19 Br2' 121.9(4)
C18 C19 Br2' 115.1(4)
C20 C19 Br2 115.4(4)
C18 C19 Br2 120.6(4)
C19 C20 C21 119.5(4)
C19 C20 H20 120.2
C21 C20 H20 120.2
C20 C21 C16 119.0(4)
C20 C21 H21 120.5
C16 C21 H21 120.5
C22 O9 C25 107.4(5)
O9 C22 C23" 113.4(14)
O9 C22 C23' 112.2(9)
O9 C22 C23 98.0(9)
C23" C22 C23 54.3(17)
O9 C22 H22A 112.2
C23" C22 H22A 133.9
C23' C22 H22A 118.6
C23 C22 H22A 112.2
O9 C22 H22B 112.2
C23" C22 H22B 58.0
C23' C22 H22B 89.9
C23 C22 H22B 112.2
H22A C22 H22B 109.8
C24 C23 C22 102.2(15)
C24 C23 H23A 111.3
C22 C23 H23A 111.3
C24 C23 H23B 111.3
C22 C23 H23B 111.3
H23A C23 H23B 109.2
C25 C24 C23 106.1(19)
C25 C24 H24A 110.5
C23 C24 H24A 110.5
C25 C24 H24B 110.5
C23 C24 H24B 110.5
H24A C24 H24B 108.7
C22 C23' C24' 100.9(13)
C22 C23' H23C 111.6
C24' C23' H23C 111.6
C22 C23' H23D 111.6
C24' C23' H23D 111.6
H23C C23' H23D 109.4
C25 C24' C23' 104.8(17)
C25 C24' H24C 110.8
C23' C24' H24C 110.8
C25 C24' H24D 110.8
C23' C24' H24D 110.8
H24C C24' H24D 108.9
C24" C23" C22 106(3)
C24" C23" H23E 110.5
C22 C23" H23E 110.5
C24" C23" H23F 110.5
C22 C23" H23F 110.5
H23E C23" H23F 108.7
C23" C24" C25 104(2)
C23" C24" H24E 110.9
C25 C24" H24E 110.9
C23" C24" H24F 110.9
C25 C24" H24F 110.9
H24E C24" H24F 109.0
C24 C25 O9 106.6(13)
O9 C25 C24' 105.9(11)
C24 C25 C24" 51.0(17)
O9 C25 C24" 106.7(12)
C24 C25 H25A 110.4
O9 C25 H25A 110.4
C24' C25 H25A 124.3
C24" C25 H25A 142.3
C24 C25 H25B 110.4
O9 C25 H25B 110.4
C24' C25 H25B 96.0
C24" C25 H25B 62.8
H25A C25 H25B 108.6

loop_
_geom_bond_atom_site_label_1
_geom_bond_atom_site_label_2
_geom_bond_distance
Br1 C12 1.901(4)
Br2 C19 1.962(5)
Br2' C19 1.896(5)
O1 C7 1.403(5)
O1 C1 1.437(5)
O2 C8 1.346(5)
O2 C2 1.447(5)
O3 C7 1.396(5)
O3 C3 1.434(5)
O4 C4 1.410(5)
O4 H4A 0.82(7)
O5 C7 1.404(5)
O5 C5 1.450(5)
O6 C15 1.339(5)
O6 C6 1.438(5)
O7 C8 1.199(5)
O8 C15 1.182(6)
C1 C2 1.524(5)
C1 C6 1.534(5)
C1 H1 1.0000
C2 C3 1.525(6)
C2 H2 1.0000
C3 C4 1.536(5)
C3 H3 1.0000
C4 C5 1.531(6)
C4 H4 1.0000
C5 C6 1.522(6)
C5 H5 1.0000
C6 H6 1.0000
C7 H7 1.0000
C8 C9 1.485(5)
C9 C10 1.385(6)
C9 C14 1.392(5)
C10 C11 1.383(6)
C10 H10 0.9500
C11 C12 1.381(6)
C11 H11 0.9500
C12 C13 1.375(6)
C13 C14 1.388(6)
C13 H13 0.9500
C14 H14 0.9500
C15 C16 1.486(6)
C16 C17 1.375(7)
C16 C21 1.395(6)
C17 C18 1.384(7)
C17 H17 0.9500
C18 C19 1.377(8)
C18 H18 0.9500
C19 C20 1.369(7)
C20 C21 1.387(7)
C20 H20 0.9500
C21 H21 0.9500
O9 C22 1.392(7)
O9 C25 1.398(8)
C22 C23" 1.45(4)
C22 C23' 1.49(2)
C22 C23 1.56(2)
C22 H22A 0.9900
C22 H22B 0.9900
C23 C24 1.54(3)
C23 H23A 0.9900
C23 H23B 0.9900
C24 C25 1.29(3)
C24 H24A 0.9900
C24 H24B 0.9900
C23' C24' 1.55(3)
C23' H23C 0.9900
C23' H23D 0.9900
C24' C25 1.51(2)
C24' H24C 0.9900
C24' H24D 0.9900
C23" C24" 1.42(4)
C23" H23E 0.9900
C23" H23F 0.9900
C24" C25 1.63(3)
C24" H24E 0.9900
C24" H24F 0.9900
C25 H25A 0.9900
C25 H25B 0.9900

loop_
_geom_hbond_atom_site_label_D
_geom_hbond_atom_site_label_H
_geom_hbond_atom_site_label_A
_geom_hbond_distance_DH
_geom_hbond_distance_HA
_geom_hbond_distance_DA
_geom_hbond_angle_DHA
_geom_hbond_site_symmetry_A
C23' H23D Br2 0.99 2.86 3.63(2) 134.4 2_545
C23' H23D Br2 0.99 2.86 3.63(2) 134.4 2_545
C24" H24F Br2 0.99 2.25 2.95(4) 126.4 2_545
C24" H24F Br2' 0.99 2.82 3.59(4) 134.9 2_545
C25 H25A Br2 0.99 2.87 3.723(7) 145.1 4_675
C25 H25A Br2' 0.99 2.83 3.769(7) 158.8 4_675
C11 H11 O1 0.95 2.57 3.387(5) 143.7 1_565
C5 H5 O4 1.00 2.54 3.261(5) 128.5 2_545
C13 H13 O8 0.95 2.45 3.180(5) 133.6 3_565
C7 H7 O9 1.00 2.35 3.261(6) 151.4 3_665
O4 H4A O7 0.82(7) 2.00(8) 2.800(4) 168(7) 2_545

loop_
_geom_torsion_atom_site_label_1
_geom_torsion_atom_site_label_2
_geom_torsion_atom_site_label_3
_geom_torsion_atom_site_label_4
_geom_torsion
C7 O1 C1 C2 57.6(4)
C7 O1 C1 C6 -61.7(4)
C8 O2 C2 C1 162.0(3)
C8 O2 C2 C3 -80.6(4)
O1 C1 C2 O2 65.3(4)
C6 C1 C2 O2 -177.7(3)
O1 C1 C2 C3 -53.5(4)
C6 C1 C2 C3 63.5(4)
C7 O3 C3 C2 -58.9(4)
C7 O3 C3 C4 60.0(4)
O2 C2 C3 O3 -62.7(4)
C1 C2 C3 O3 53.7(4)
O2 C2 C3 C4 179.0(3)
C1 C2 C3 C4 -64.6(4)
O3 C3 C4 O4 177.0(3)
C2 C3 C4 O4 -64.1(4)
O3 C3 C4 C5 -59.2(4)
C2 C3 C4 C5 59.8(4)
C7 O5 C5 C6 61.8(4)
C7 O5 C5 C4 -60.1(4)
O4 C4 C5 O5 177.9(3)
C3 C4 C5 O5 58.4(4)
O4 C4 C5 C6 62.2(4)
C3 C4 C5 C6 -57.3(4)
C15 O6 C6 C5 -126.5(4)
C15 O6 C6 C1 114.7(4)
O5 C5 C6 O6 179.1(3)
C4 C5 C6 O6 -64.1(4)
O5 C5 C6 C1 -60.6(4)
C4 C5 C6 C1 56.2(4)
O1 C1 C6 O6 -178.2(3)
C2 C1 C6 O6 62.5(4)
O1 C1 C6 C5 61.6(4)
C2 C1 C6 C5 -57.8(4)
C3 O3 C7 O1 63.4(4)
C3 O3 C7 O5 -61.0(4)
C1 O1 C7 O3 -62.3(4)
C1 O1 C7 O5 62.8(4)
C5 O5 C7 O3 61.6(5)
C5 O5 C7 O1 -63.4(4)
C2 O2 C8 O7 -1.9(6)
C2 O2 C8 C9 179.3(3)
O7 C8 C9 C10 -1.2(6)
O2 C8 C9 C10 177.7(4)
O7 C8 C9 C14 177.9(4)
O2 C8 C9 C14 -3.2(5)
C14 C9 C10 C11 0.3(6)
C8 C9 C10 C11 179.4(4)
C9 C10 C11 C12 -0.6(6)
C10 C11 C12 C13 0.5(7)
C10 C11 C12 Br1 179.2(3)
C11 C12 C13 C14 0.0(7)
Br1 C12 C13 C14 -178.7(3)
C12 C13 C14 C9 -0.4(7)
C10 C9 C14 C13 0.3(6)
C8 C9 C14 C13 -178.9(4)
C6 O6 C15 O8 -2.2(7)
C6 O6 C15 C16 179.3(3)
O8 C15 C16 C17 -7.1(8)
O6 C15 C16 C17 171.4(4)
O8 C15 C16 C21 174.9(5)
O6 C15 C16 C21 -6.5(6)
C21 C16 C17 C18 1.1(8)
C15 C16 C17 C18 -176.9(5)
C16 C17 C18 C19 -0.8(9)
C17 C18 C19 C20 -0.1(10)
C17 C18 C19 Br2' -171.6(5)
C17 C18 C19 Br2 165.5(5)
C18 C19 C20 C21 0.7(10)
Br2' C19 C20 C21 171.6(4)
Br2 C19 C20 C21 -165.6(4)
C19 C20 C21 C16 -0.4(8)
C17 C16 C21 C20 -0.5(7)
C15 C16 C21 C20 177.5(5)
C25 O9 C22 C23" 14(2)
C25 O9 C22 C23' -22.3(13)
C25 O9 C22 C23 -40.7(10)
O9 C22 C23 C24 22.4(15)
C23" C22 C23 C24 -91(2)
C23' C22 C23 C24 -108(4)
C22 C23 C24 C25 3(2)
O9 C22 C23' C24' 4.5(19)
C23" C22 C23' C24' -95(3)
C23 C22 C23' C24' 59(3)
C22 C23' C24' C25 13(2)
O9 C22 C23" C24" -16(3)
C23' C22 C23" C24" 79(4)
C23 C22 C23" C24" 67(3)
C22 C23" C24" C25 11(4)
C23 C24 C25 O9 -28.2(18)
C23 C24 C25 C24' 62(6)
C23 C24 C25 C24" 70(2)
C22 O9 C25 C24 47.3(13)
C22 O9 C25 C24' 30.2(13)
C22 O9 C25 C24" -6.1(16)
C23' C24' C25 C24 -121(8)
C23' C24' C25 O9 -26.9(19)
C23' C24' C25 C24" 70(3)
C23" C24" C25 C24 -101(3)
C23" C24" C25 O9 -3(3)
C23" C24" C25 C24' -97(4)
